data_2101615
loop_
_publ_author_name
'Sch\"odel, H.'
'N\"ather, C.'
'Bock, H.'
'Butensch\"on, F.'

_publ_section_title
;
 Trimorphism of 2,2'-dipyridylamine: structures, phase transitions and
 thermodynamic stabilities
;
_journal_issue 5
_journal_name_full 'Acta Crystallographica Section B'
_journal_page_first 842
_journal_page_last 853
_journal_paper_doi 10.1107/S0108768196004624
_journal_volume 52
_journal_year 1996
_chemical_formula_sum 'C10 H9 N3'
_chemical_formula_weight 171.20
_chemical_melting_point 370
_chemical_name_common dipyridylamine
_chemical_name_systematic
;
 2,2'-dipyridylamine
;
_space_group_IT_number 14
_symmetry_cell_setting monoclinic
_symmetry_space_group_name_Hall '-P 2ybc'
_symmetry_space_group_name_H-M 'P 1 21/c 1'
_audit_creation_method SHELXL
_cell_angle_alpha 90.00
_cell_angle_beta 98.880(10)
_cell_angle_gamma 90.00
_cell_formula_units_Z 8
_cell_length_a 9.0010(10)
_cell_length_b 8.2620(10)
_cell_length_c 24.2340(10)
_cell_measurement_reflns_used 46
_cell_measurement_temperature 293(2)
_cell_measurement_theta_max 20
_cell_measurement_theta_min 7
_cell_volume 1780.6(3)
_computing_cell_refinement 'XSCANS 2.10'
_computing_data_collection 'XSCANS 2.10'
_computing_data_reduction 'XSCANS 2.10'
_computing_molecular_graphics SHELXL-PC/XP
_computing_publication_material CIFTAB
_computing_structure_refinement 'SHELXL-93 (Sheldrick, 1993)'
_computing_structure_solution 'SHELXS-86 (Sheldrick, 1985)'
_diffrn_ambient_temperature 293(2)
_diffrn_measurement_device 'Siemens P4'
_diffrn_measurement_method \w
_diffrn_radiation_monochromator graphite
_diffrn_radiation_source 'fine-focus sealed tube'
_diffrn_radiation_type MoK\a
_diffrn_radiation_wavelength 0.71073
_diffrn_reflns_av_R_equivalents 0.0202
_diffrn_reflns_av_sigmaI/netI 0.0345
_diffrn_reflns_limit_h_max 10
_diffrn_reflns_limit_h_min 0
_diffrn_reflns_limit_k_max 9
_diffrn_reflns_limit_k_min 0
_diffrn_reflns_limit_l_max 28
_diffrn_reflns_limit_l_min -28
_diffrn_reflns_number 3563
_diffrn_reflns_theta_max 25.00
_diffrn_reflns_theta_min 1.70
_diffrn_standards_decay_% <1
_diffrn_standards_interval_count 400
_diffrn_standards_number 4
_exptl_absorpt_coefficient_mu 0.081
_exptl_absorpt_correction_type none
_exptl_crystal_colour colourless
_exptl_crystal_density_diffrn 1.277
_exptl_crystal_description prism
_exptl_crystal_F_000 720
_exptl_crystal_size_max 0.62
_exptl_crystal_size_mid 0.50
_exptl_crystal_size_min 0.44
_refine_diff_density_max 0.113
_refine_diff_density_min -0.132
_refine_ls_extinction_method none
_refine_ls_goodness_of_fit_all 1.032
_refine_ls_goodness_of_fit_obs 1.062
_refine_ls_hydrogen_treatment 'See text'
_refine_ls_matrix_type full
_refine_ls_number_parameters 243
_refine_ls_number_reflns 3100
_refine_ls_number_restraints 0
_refine_ls_restrained_S_all 1.080
_refine_ls_restrained_S_obs 1.062
_refine_ls_R_factor_all 0.0659
_refine_ls_R_factor_obs 0.0401
_refine_ls_shift/esd_max 0.000
_refine_ls_shift/esd_mean 0.000
_refine_ls_structure_factor_coef Fsqd
_refine_ls_weighting_details 'w=1/[\s^2^(Fo^2^)+(0.0373P)^2^+0.3432P] where P=(Fo^2^+2Fc^2^)/3'
_refine_ls_weighting_scheme calc
_refine_ls_wR_factor_all 0.1058
_refine_ls_wR_factor_obs 0.0876
_reflns_number_observed 2260
_reflns_number_total 3101
_reflns_observed_criterion >2sigma(I)
_cod_data_source_file se0195.cif
_cod_data_source_block RT
_cod_depositor_comments
;
The following automatic conversions were performed:

'_chemical_melting_point' value '370 K' was changed to '370' - the
value should be numeric and without a unit designator.

Automatic conversion script
Id: cif_fix_values 1646 2011-03-28 12:23:43Z adriana 

The following automatic conversions were performed:

'_chemical_melting_point' value '370 K' was changed to '370' - the
value should be numeric and without a unit designator.

Automatic conversion script
Id: cif_fix_values 1715 2011-07-08 13:25:40Z adriana 

The following automatic conversions were performed:

'_refine_ls_weighting_scheme' value 'calc
w=1/[\s^2^(Fo^2^)+(0.0373P)^2^+0.3432P] where P=(Fo^2^+2Fc^2^)/3' was
changed to 'calc'. New tag '_refine_ls_weighting_details' was
created. The value of the new tag was set to
'w=1/[\s^2^(Fo^2^)+(0.0373P)^2^+0.3432P] where P=(Fo^2^+2Fc^2^)/3'.

Automatic conversion script
Id: cif_fix_values 3143 2015-03-26 13:38:13Z robertas 
;
_cod_original_sg_symbol_H-M 'P 21/c'
_cod_database_code 2101615

loop_
_symmetry_equiv_pos_as_xyz
'x, y, z'
'-x, y+1/2, -z+1/2'
'-x, -y, -z'
'x, -y-1/2, z-1/2'

loop_
_atom_site_aniso_label
_atom_site_aniso_U_11
_atom_site_aniso_U_22
_atom_site_aniso_U_33
_atom_site_aniso_U_12
_atom_site_aniso_U_13
_atom_site_aniso_U_23
N1 0.0462(8) 0.0514(9) 0.0560(8) -0.0146(7) 0.0201(7) -0.0121(7)
N10 0.0513(8) 0.0552(9) 0.0630(9) -0.0143(7) 0.0213(7) -0.0156(7)
C11 0.0438(9) 0.0449(9) 0.0395(8) -0.0067(7) 0.0085(7) 0.0000(7)
C12 0.0421(9) 0.0504(10) 0.0479(9) -0.0062(7) 0.0089(7) -0.0006(8)
C13 0.0462(10) 0.0594(11) 0.0653(11) -0.0166(9) 0.0072(8) -0.0043(9)
C14 0.0639(12) 0.0589(12) 0.0765(12) -0.0200(10) 0.0151(10) -0.0241(10)
C15 0.0636(12) 0.0642(12) 0.0797(13) -0.0174(10) 0.0262(10) -0.0297(11)
N20 0.0544(8) 0.0530(9) 0.0465(7) -0.0070(7) 0.0161(6) -0.0049(7)
C21 0.0389(8) 0.0480(9) 0.0428(8) -0.0066(7) 0.0045(7) -0.0036(7)
C22 0.0506(10) 0.0492(10) 0.0661(11) -0.0087(8) 0.0119(8) -0.0010(9)
C23 0.0652(12) 0.0478(11) 0.0956(15) -0.0031(9) 0.0130(11) -0.0141(11)
C24 0.0656(12) 0.0696(14) 0.0860(14) 0.0003(11) 0.0217(11) -0.0301(12)
C25 0.0661(12) 0.0718(13) 0.0595(11) -0.0070(10) 0.0237(9) -0.0143(10)
N2 0.0505(9) 0.0631(10) 0.0525(8) -0.0089(7) 0.0107(7) 0.0118(7)
N30 0.0567(9) 0.0616(10) 0.0522(8) -0.0040(7) 0.0092(7) 0.0078(7)
C31 0.0486(9) 0.0450(9) 0.0451(8) -0.0001(7) 0.0134(7) -0.0009(7)
C32 0.0578(11) 0.0600(11) 0.0575(10) -0.0052(9) 0.0145(9) 0.0091(9)
C33 0.0648(12) 0.0711(13) 0.0759(13) -0.0170(10) 0.0245(11) 0.0032(11)
C34 0.0502(11) 0.0805(14) 0.0745(13) -0.0080(10) 0.0094(10) -0.0078(11)
C35 0.0613(12) 0.0742(13) 0.0575(11) 0.0002(10) 0.0031(9) 0.0033(10)
N40 0.0716(10) 0.0711(11) 0.0579(9) -0.0059(9) 0.0003(8) 0.0145(8)
C41 0.0526(10) 0.0448(9) 0.0520(9) 0.0015(8) 0.0100(8) -0.0058(8)
C42 0.0520(11) 0.0784(14) 0.0699(12) -0.0013(10) 0.0128(9) -0.0105(10)
C43 0.0537(12) 0.101(2) 0.097(2) 0.0087(12) -0.0001(12) -0.022(2)
C44 0.082(2) 0.090(2) 0.091(2) 0.0164(14) -0.0278(13) -0.0024(14)
C45 0.097(2) 0.087(2) 0.0730(14) -0.0044(14) -0.0144(13) 0.0229(12)

loop_
_atom_site_label
_atom_site_fract_x
_atom_site_fract_y
_atom_site_fract_z
_atom_site_U_iso_or_equiv
_atom_site_thermal_displace_type
_atom_site_calc_flag
_atom_site_refinement_flags
_atom_site_occupancy
_atom_site_type_symbol
N1 -0.3412(2) 0.4603(2) 0.45443(6) 0.0499(4) Uani d . 1 N
H1 -0.4237(19) 0.425(2) 0.4675(7) 0.060(5) Uiso d . 1 H
N10 -0.3689(2) 0.6715(2) 0.51243(6) 0.0552(4) Uani d . 1 N
C11 -0.2798(2) 0.5998(2) 0.48041(6) 0.0425(4) Uani d . 1 C
C12 -0.1368(2) 0.6570(2) 0.47612(6) 0.0466(4) Uani d . 1 C
H12 -0.0771(2) 0.6049(2) 0.45353(6) 0.056 Uiso calc R 1 H
C13 -0.0864(2) 0.7918(2) 0.50598(7) 0.0571(5) Uani d . 1 C
H13 0.0088(2) 0.8327(2) 0.50370(7) 0.069 Uiso calc R 1 H
C14 -0.1758(2) 0.8671(2) 0.53939(8) 0.0660(5) Uani d . 1 C
H14 -0.1431(2) 0.9589(2) 0.55993(8) 0.079 Uiso calc R 1 H
C15 -0.3135(2) 0.8024(2) 0.54128(8) 0.0676(6) Uani d . 1 C
H15 -0.3737(2) 0.8524(2) 0.56418(8) 0.081 Uiso calc R 1 H
N20 -0.1969(2) 0.4211(2) 0.38320(5) 0.0504(4) Uani d . 1 N
C21 -0.2771(2) 0.3570(2) 0.41938(6) 0.0434(4) Uani d . 1 C
C22 -0.3029(2) 0.1915(2) 0.42217(8) 0.0550(4) Uani d . 1 C
H22 -0.3573(2) 0.1496(2) 0.44855(8) 0.066 Uiso calc R 1 H
C23 -0.2469(2) 0.0914(2) 0.38546(9) 0.0695(5) Uani d . 1 C
H23 -0.2646(2) -0.0195(2) 0.38598(9) 0.083 Uiso calc R 1 H
C24 -0.1640(2) 0.1564(3) 0.34774(9) 0.0727(6) Uani d . 1 C
H24 -0.1250(2) 0.0910(3) 0.32224(9) 0.087 Uiso calc R 1 H
C25 -0.1409(2) 0.3190(3) 0.34881(8) 0.0643(5) Uani d . 1 C
H25 -0.0822(2) 0.3621(3) 0.32400(8) 0.077 Uiso calc R 1 H
N2 -0.0813(2) 0.7203(2) 0.32969(6) 0.0551(4) Uani d . 1 N
H2 -0.111(2) 0.658(3) 0.3528(9) 0.077(7) Uiso d . 1 H
N30 0.1364(2) 0.6823(2) 0.38881(6) 0.0567(4) Uani d . 1 N
C31 0.0701(2) 0.7587(2) 0.34280(6) 0.0456(4) Uani d . 1 C
C32 0.1468(2) 0.8673(2) 0.31396(7) 0.0579(5) Uani d . 1 C
H32 0.0981(2) 0.9208(2) 0.28253(7) 0.069 Uiso calc R 1 H
C33 0.2963(2) 0.8936(3) 0.33299(9) 0.0692(6) Uani d . 1 C
H33 0.3503(2) 0.9658(3) 0.31430(9) 0.083 Uiso calc R 1 H
C34 0.3666(2) 0.8141(3) 0.37943(9) 0.0684(5) Uani d . 1 C
H34 0.4681(2) 0.8300(3) 0.39258(9) 0.082 Uiso calc R 1 H
C35 0.2824(2) 0.7112(3) 0.40551(8) 0.0650(5) Uani d . 1 C
H35 0.3296(2) 0.6573(3) 0.43712(8) 0.078 Uiso calc R 1 H
N40 -0.1419(2) 0.8348(2) 0.24093(6) 0.0679(4) Uani d . 1 N
C41 -0.1864(2) 0.7598(2) 0.28378(7) 0.0496(4) Uani d . 1 C
C42 -0.3357(2) 0.7185(3) 0.28524(8) 0.0664(5) Uani d . 1 C
H42 -0.3626(2) 0.6641(3) 0.31581(8) 0.080 Uiso calc R 1 H
C43 -0.4412(2) 0.7593(3) 0.24115(11) 0.0850(7) Uani d . 1 C
H43 -0.5417(2) 0.7329(3) 0.24106(11) 0.102 Uiso calc R 1 H
C44 -0.3980(3) 0.8397(3) 0.19678(11) 0.0919(7) Uani d . 1 C
H44 -0.4685(3) 0.8709(3) 0.16646(11) 0.110 Uiso calc R 1 H
C45 -0.2490(3) 0.8728(3) 0.19822(9) 0.0887(7) Uani d . 1 C
H45 -0.2200(3) 0.9251(3) 0.16761(9) 0.106 Uiso calc R 1 H

loop_
_atom_type_symbol
_atom_type_description
_atom_type_scat_dispersion_real
_atom_type_scat_dispersion_imag
_atom_type_scat_source
C C 0.0033 0.0016 'International Tables Vol C Tables 4.2.6.8 and 6.1.1.4'
H H 0.0000 0.0000 'International Tables Vol C Tables 4.2.6.8 and 6.1.1.4'
N N 0.0061 0.0033 'International Tables Vol C Tables 4.2.6.8 and 6.1.1.4'

loop_
_geom_angle_atom_site_label_1
_geom_angle_atom_site_label_2
_geom_angle_atom_site_label_3
_geom_angle
_geom_angle_publ_flag
C11 N1 C21 127.86(13) yes
C11 N10 C15 116.85(14) yes
N10 C11 N1 113.54(13) yes
N10 C11 C12 122.53(15) yes
N1 C11 C12 123.86(14) yes
C13 C12 C11 118.3(2) yes
C12 C13 C14 120.2(2) yes
C15 C14 C13 117.5(2) yes
N10 C15 C14 124.6(2) yes
C21 N20 C25 117.1(2) yes
N20 C21 N1 118.51(15) yes
N20 C21 C22 122.4(2) yes
N1 C21 C22 119.06(15) yes
C23 C22 C21 118.8(2) yes
C22 C23 C24 119.3(2) yes
C25 C24 C23 118.1(2) yes
N20 C25 C24 124.3(2) yes
C41 N2 C31 131.0(2) yes
C35 N30 C31 117.3(2) yes
N30 C31 N2 112.23(14) yes
N30 C31 C32 122.2(2) yes
C32 C31 N2 125.5(2) yes
C33 C32 C31 118.2(2) yes
C34 C33 C32 120.3(2) yes
C35 C34 C33 117.5(2) yes
N30 C35 C34 124.4(2) yes
C41 N40 C45 116.6(2) yes
N40 C41 N2 119.3(2) yes
N40 C41 C42 123.0(2) yes
N2 C41 C42 117.7(2) yes
C43 C42 C41 118.7(2) yes
C42 C43 C44 119.3(2) yes
C45 C44 C43 118.3(2) yes
N40 C45 C44 124.1(2) yes

loop_
_geom_bond_atom_site_label_1
_geom_bond_atom_site_label_2
_geom_bond_distance
_geom_bond_publ_flag
N1 C11 1.387(2) yes
N1 C21 1.390(2) yes
N10 C11 1.337(2) yes
N10 C15 1.342(2) yes
C11 C12 1.390(2) yes
C12 C13 1.367(2) yes
C13 C14 1.375(2) yes
C14 C15 1.357(3) yes
N20 C21 1.329(2) yes
N20 C25 1.338(2) yes
C21 C22 1.391(2) yes
C22 C23 1.367(2) yes
C23 C24 1.375(3) yes
C24 C25 1.359(3) yes
N2 C41 1.384(2) yes
N2 C31 1.388(2) yes
N30 C35 1.336(2) yes
N30 C31 1.339(2) yes
C31 C32 1.385(2) yes
C32 C33 1.371(3) yes
C33 C34 1.371(3) yes
C34 C35 1.358(3) yes
N40 C41 1.323(2) yes
N40 C45 1.338(3) yes
C41 C42 1.392(2) yes
C42 C43 1.358(3) yes
C43 C44 1.370(3) yes
C44 C45 1.364(3) yes

loop_
_geom_torsion_atom_site_label_1
_geom_torsion_atom_site_label_2
_geom_torsion_atom_site_label_3
_geom_torsion_atom_site_label_4
_geom_torsion
C15 N10 C11 N1 176.5(2)
C15 N10 C11 C12 -0.7(3)
C21 N1 C11 N10 -179.0(2)
C21 N1 C11 C12 -1.8(3)
N10 C11 C12 C13 0.1(2)
N1 C11 C12 C13 -176.8(2)
C11 C12 C13 C14 0.3(3)
C12 C13 C14 C15 0.1(3)
C11 N10 C15 C14 1.0(3)
C13 C14 C15 N10 -0.7(3)
C25 N20 C21 N1 -177.9(2)
C25 N20 C21 C22 0.1(2)
C11 N1 C21 N20 -38.4(2)
C11 N1 C21 C22 143.6(2)
N20 C21 C22 C23 -1.7(3)
N1 C21 C22 C23 176.3(2)
C21 C22 C23 C24 1.4(3)
C22 C23 C24 C25 0.2(3)
C21 N20 C25 C24 1.7(3)
C23 C24 C25 N20 -1.9(3)
C35 N30 C31 C32 -1.8(3)
C35 N30 C31 N2 -179.6(2)
C41 N2 C31 N30 -173.4(2)
C41 N2 C31 C32 8.8(3)
N30 C31 C32 C33 1.4(3)
N2 C31 C32 C33 178.9(2)
C31 C32 C33 C34 -0.1(3)
C32 C33 C34 C35 -0.7(3)
C31 N30 C35 C34 1.0(3)
C33 C34 C35 N30 0.2(3)
C45 N40 C41 N2 -178.7(2)
C45 N40 C41 C42 1.1(3)
C31 N2 C41 N40 6.9(3)
C31 N2 C41 C42 -172.8(2)
N40 C41 C42 C43 -1.1(3)
N2 C41 C42 C43 178.6(2)
C41 C42 C43 C44 -0.1(3)
C42 C43 C44 C45 1.4(4)
C41 N40 C45 C44 0.3(3)
C43 C44 C45 N40 -1.5(4)

loop_
_cod_related_entry_id
_cod_related_entry_database
_cod_related_entry_code
1 ChemSpider 13888
